data_9016437
loop_
_publ_author_name
'Sandor, E.'
'Farrow, R. F. C.'

_publ_section_title
;
 Crystal structure of solid hydrogen chloride and deuterium chloride
 Note T = 77.4 K
;
_journal_name_full Nature
_journal_page_first 171
_journal_page_last 172
_journal_paper_doi 10.1038/213171a0
_journal_volume 213
_journal_year 1967
_chemical_compound_source 'synthetic, note this is the deuterated structure'
_chemical_formula_sum 'Cl H'
_space_group_IT_number 36
_symmetry_space_group_name_Hall 'B -2 -2b'
_symmetry_space_group_name_H-M 'B b 21 m'
_cell_angle_alpha 90
_cell_angle_beta 90
_cell_angle_gamma 90
_cell_length_a 5.053
_cell_length_b 5.373
_cell_length_c 5.825
_cell_formula_units_Z 4
_cell_volume 158.147
_database_code_amcsd 0018512
_exptl_crystal_density_diffrn 1.531
_cod_original_formula_sum 'H Cl'
_cod_database_code 9016437
_amcsd_formula_title HCl

loop_
_space_group_symop_operation_xyz
x,y,z
1/2+x,y,1/2+z
-x,1/2+y,z
1/2-x,1/2+y,1/2+z
x,y,-z
1/2+x,y,1/2-z
-x,1/2+y,-z
1/2-x,1/2+y,1/2-z

loop_
_atom_site_label
_atom_site_fract_x
_atom_site_fract_y
_atom_site_fract_z
H 0.08100 0.17000 0.00000
Cl 0.25000 0.00000 0.00000

loop_
_cod_related_entry_id
_cod_related_entry_database
_cod_related_entry_code
1 AMCSD 0018512
